data_1569223
loop_
_publ_author_name
'Yan, Fei-Fei'
'Jiang, Wen-Jing'
'Yao, Nian-Tao'
'Mao, Pan-Dong'
'Zhao, Liang'
'Sun, Hui-Ying'
'Meng, Yin-Shan'
'Liu, Tao'

_publ_section_title
;
 Manipulating fluorescence by photo-switched spin-state conversions in an
 iron(ii)-based SCO-MOF.
;
_journal_issue 25
_journal_name_full 'Chemical science'
_journal_page_first 6936
_journal_page_last 6942
_journal_paper_doi 10.1039/d3sc01217d
_journal_volume 14
_journal_year 2023
_chemical_formula_moiety '0.25(C128 H84 Ag8 Fe4 N28), C4 O2'
_chemical_formula_sum 'C36 H21 Ag2 Fe N7 O2'
_chemical_formula_weight 855.19
_space_group_crystal_system monoclinic
_space_group_IT_number 15
_space_group_name_Hall '-C 2yc'
_space_group_name_H-M_alt 'C 1 2/c 1'
_atom_sites_solution_hydrogens geom
_atom_sites_solution_primary dual
_audit_creation_date 2022-07-06
_audit_creation_method
;
Olex2 1.2
(compiled 2018.05.29 svn.r3508 for OlexSys, GUI svn.r5506)
;
_audit_update_record
;
2022-11-09 deposited with the CCDC.	2023-05-26 downloaded from the CCDC.
;
_cell_angle_alpha 90
_cell_angle_beta 102.25(2)
_cell_angle_gamma 90
_cell_formula_units_Z 4
_cell_length_a 9.060(6)
_cell_length_b 18.758(12)
_cell_length_c 20.224(11)
_cell_measurement_reflns_used 4468
_cell_measurement_temperature 30(2)
_cell_measurement_theta_max 27.02
_cell_measurement_theta_min 2.54
_cell_volume 3359(4)
_computing_cell_refinement 'SAINT V8.40A (?, 2016)'
_computing_data_reduction 'SAINT V8.40A (?, 2016)'
_computing_molecular_graphics 'Olex2 (Dolomanov et al., 2009)'
_computing_publication_material 'Olex2 (Dolomanov et al., 2009)'
_computing_structure_refinement 'ShelXL (Sheldrick, 2015)'
_computing_structure_solution 'ShelXT (Sheldrick, 2015)'
_diffrn_ambient_temperature 30.0
_diffrn_measured_fraction_theta_full 0.981
_diffrn_measured_fraction_theta_max 0.981
_diffrn_measurement_device_type 'Bruker APEX-II CCD'
_diffrn_measurement_method '\f and \w scans'
_diffrn_radiation_type MoK\a
_diffrn_radiation_wavelength 0.71073
_diffrn_reflns_av_R_equivalents 0.0796
_diffrn_reflns_av_unetI/netI 0.0761
_diffrn_reflns_Laue_measured_fraction_full 0.981
_diffrn_reflns_Laue_measured_fraction_max 0.981
_diffrn_reflns_limit_h_max 10
_diffrn_reflns_limit_h_min -10
_diffrn_reflns_limit_k_max 22
_diffrn_reflns_limit_k_min -21
_diffrn_reflns_limit_l_max 23
_diffrn_reflns_limit_l_min -24
_diffrn_reflns_number 10835
_diffrn_reflns_point_group_measured_fraction_full 0.981
_diffrn_reflns_point_group_measured_fraction_max 0.981
_diffrn_reflns_theta_full 25.025
_diffrn_reflns_theta_max 25.025
_diffrn_reflns_theta_min 2.404
_diffrn_standards_number 0
_exptl_absorpt_coefficient_mu 1.624
_exptl_absorpt_correction_T_max 0.7456
_exptl_absorpt_correction_T_min 0.4616
_exptl_absorpt_correction_type none
_exptl_absorpt_process_details
'SADABS-2016/2 (Bruker,2016/2) was used for absorption correction. wR2(int) was 0.1783 before and 0.0830 after correction. The Ratio of minimum to maximum transmission is 0.6191. The \l/2 correction factor is Not present.'
_exptl_crystal_density_diffrn 1.691
_exptl_crystal_description block
_exptl_crystal_F_000 1688
_refine_diff_density_max 1.340
_refine_diff_density_min -1.479
_refine_diff_density_rms 0.162
_refine_ls_extinction_method none
_refine_ls_goodness_of_fit_ref 1.063
_refine_ls_hydrogen_treatment constr
_refine_ls_matrix_type full
_refine_ls_number_parameters 212
_refine_ls_number_reflns 2912
_refine_ls_number_restraints 15
_refine_ls_restrained_S_all 1.091
_refine_ls_R_factor_all 0.0931
_refine_ls_R_factor_gt 0.0666
_refine_ls_shift/su_max 0.000
_refine_ls_shift/su_mean 0.000
_refine_ls_structure_factor_coef Fsqd
_refine_ls_weighting_details 'w=1/[\s^2^(Fo^2^)+(0.0852P)^2^+38.2771P] where P=(Fo^2^+2Fc^2^)/3'
_refine_ls_weighting_scheme calc
_refine_ls_wR_factor_gt 0.1687
_refine_ls_wR_factor_ref 0.1935
_reflns_Friedel_coverage 0.000
_reflns_number_gt 2151
_reflns_number_total 2912
_reflns_threshold_expression 'I > 2\s(I)'
_cod_data_source_file d3sc01217d2.cif
_cod_data_source_block 30K-808nm
_cod_depositor_comments 'Adding full bibliography for 1569218--1569223.cif.'
_cod_database_code 1569223
_shelx_shelxl_version_number 2016/6
_shelx_space_group_comment
;
The symmetry employed for this shelxl refinement is uniquely defined
by the following loop, which should always be used as a source of
symmetry information in preference to the above space-group names.
They are only intended as comments.
;
_olex2_refinement_description
;
1. Fixed Uiso
 At 1.2 times of:
  All C(H) groups
2. Restrained distances
 C3-O1
 1.5 with sigma of 0.01
 C3-C4
 1.4 with sigma of 0.01
3. Uiso/Uaniso restraints and constraints
C3 \\sim O1 \\sim C4: within 3.8A with sigma of 0.02 and sigma for terminal
atoms of 0.04
: with sigma of 0.01 and sigma for terminal atoms of 0.02
4.a Aromatic/amide H refined with riding coordinates:
 C12(H12), C11(H11), C5(H5), C6(H6), C8(H8), C15(H15), C14(H14), C9(H9),
 C17(H17), C18(H18), C19(H19)
;
_olex2_submission_special_instructions 'No special instructions were received'

loop_
_space_group_symop_operation_xyz
'x, y, z'
'-x, y, -z+1/2'
'x+1/2, y+1/2, z'
'-x+1/2, y+1/2, -z+1/2'
'-x, -y, -z'
'x, -y, z-1/2'
'-x+1/2, -y+1/2, -z'
'x+1/2, -y+1/2, z-1/2'

loop_
_atom_site_label
_atom_site_type_symbol
_atom_site_fract_x
_atom_site_fract_y
_atom_site_fract_z
_atom_site_U_iso_or_equiv
_atom_site_adp_type
_atom_site_occupancy
_atom_site_site_symmetry_order
_atom_site_calc_flag
_atom_site_refinement_flags_posn
_atom_site_refinement_flags_adp
_atom_site_refinement_flags_occupancy
_atom_site_disorder_assembly
_atom_site_disorder_group
Ag1 Ag 0.500000 1.000000 0.500000 0.0370(3) Uani 1 2 d S T P . .
Ag2 Ag 0.000000 0.79408(6) 0.250000 0.0686(4) Uani 1 2 d S T P . .
Fe1 Fe 0.250000 0.750000 0.500000 0.0411(5) Uani 1 2 d S T P . .
N1 N 0.1064(9) 0.8053(4) 0.5452(3) 0.0457(18) Uani 1 1 d . . . . .
N3 N 0.1302(10) 0.7763(4) 0.4089(4) 0.051(2) Uani 1 1 d . . . . .
N2 N 0.3723(9) 0.8392(5) 0.4987(3) 0.0476(19) Uani 1 1 d . . . . .
N4 N -0.500000 1.0159(6) 0.750000 0.048(3) Uani 1 2 d S T P . .
C1 C 0.4265(10) 0.8950(6) 0.4965(4) 0.044(2) Uani 1 1 d . . . . .
C7 C -0.0888(12) 0.8757(5) 0.6133(4) 0.050(2) Uani 1 1 d . . . . .
C12 C -0.2591(13) 1.0113(5) 0.7150(4) 0.056(3) Uani 1 1 d . . . . .
H12 H -0.232390 1.056260 0.735774 0.068 Uiso 1 1 calc R . . . .
C10 C -0.1963(11) 0.9112(5) 0.6499(4) 0.044(2) Uani 1 1 d . . . . .
C11 C -0.1600(12) 0.9766(5) 0.6815(4) 0.053(3) Uani 1 1 d . . . . .
H11 H -0.065693 0.998138 0.680314 0.064 Uiso 1 1 calc R . . . .
C13 C -0.3993(11) 0.9798(5) 0.7181(4) 0.047(2) Uani 1 1 d . . . . .
C2 C 0.0771(13) 0.7875(6) 0.3531(5) 0.060(3) Uani 1 1 d . . . . .
C5 C -0.0422(12) 0.8015(5) 0.5229(4) 0.047(2) Uani 1 1 d . . . . .
H5 H -0.080040 0.774520 0.483186 0.056 Uiso 1 1 calc R . . . .
C6 C -0.1450(12) 0.8350(5) 0.5545(4) 0.050(2) Uani 1 1 d . . . . .
H6 H -0.250588 0.830701 0.537130 0.060 Uiso 1 1 calc R . . . .
C8 C 0.0656(11) 0.8801(6) 0.6359(4) 0.053(2) Uani 1 1 d . . . . .
H8 H 0.107469 0.907238 0.675042 0.064 Uiso 1 1 calc R . . . .
C15 C -0.3325(10) 0.8804(5) 0.6541(4) 0.049(2) Uani 1 1 d . . . . .
H15 H -0.357873 0.835034 0.633910 0.059 Uiso 1 1 calc R . . . .
C16 C -0.500000 1.0927(7) 0.750000 0.065(4) Uani 1 2 d S T P . .
C14 C -0.4329(11) 0.9137(5) 0.6869(4) 0.046(2) Uani 1 1 d . . . . .
H14 H -0.526272 0.891260 0.688121 0.056 Uiso 1 1 calc R . . . .
C9 C 0.1590(11) 0.8444(6) 0.6008(5) 0.057(3) Uani 1 1 d . . . . .
H9 H 0.265231 0.847787 0.616912 0.069 Uiso 1 1 calc R . . . .
C17 C -0.4898(15) 1.1292(6) 0.8101(5) 0.073(4) Uani 1 1 d . . . . .
H17 H -0.480842 1.104007 0.851446 0.088 Uiso 1 1 calc R . . . .
C18 C -0.493(2) 1.2030(6) 0.8093(6) 0.111(6) Uani 1 1 d . . . . .
H18 H -0.489984 1.228402 0.850195 0.133 Uiso 1 1 calc R . . . .
C19 C -0.500000 1.2396(9) 0.750000 0.133(11) Uani 1 2 d S T P . .
H19 H -0.499999 1.290255 0.749999 0.160 Uiso 1 2 calc RS T P . .
C4 C 0.350(2) 0.5106(11) 0.5021(11) 0.165(7) Uani 1 1 d D U . . .
C3 C 0.456(2) 0.4791(16) 0.4698(13) 0.196(9) Uiso 1 1 d D U . . .
O1 O 0.356(3) 0.4443(16) 0.4089(12) 0.312(11) Uiso 1 1 d D U . . .

loop_
_atom_site_aniso_label
_atom_site_aniso_U_11
_atom_site_aniso_U_22
_atom_site_aniso_U_33
_atom_site_aniso_U_23
_atom_site_aniso_U_13
_atom_site_aniso_U_12
Ag1 0.0434(5) 0.0375(6) 0.0303(5) -0.0040(4) 0.0079(3) -0.0129(4)
Ag2 0.1303(11) 0.0380(7) 0.0364(6) 0.000 0.0153(6) 0.000
Fe1 0.0665(12) 0.0325(10) 0.0278(8) -0.0074(7) 0.0179(8) -0.0232(8)
N1 0.062(5) 0.044(5) 0.033(4) -0.006(3) 0.013(3) -0.019(4)
N3 0.086(6) 0.042(5) 0.030(4) -0.009(3) 0.022(4) -0.028(4)
N2 0.065(5) 0.051(5) 0.029(4) -0.009(3) 0.016(3) -0.016(4)
N4 0.071(7) 0.033(6) 0.043(6) 0.000 0.018(5) 0.000
C1 0.045(5) 0.057(7) 0.033(4) -0.004(4) 0.013(4) -0.008(5)
C7 0.077(7) 0.041(6) 0.034(4) -0.002(4) 0.016(4) -0.008(5)
C12 0.106(8) 0.034(5) 0.036(5) -0.005(4) 0.030(5) -0.015(5)
C10 0.067(6) 0.029(5) 0.035(4) 0.006(4) 0.013(4) 0.000(4)
C11 0.088(7) 0.032(5) 0.045(5) -0.006(4) 0.026(5) -0.018(5)
C13 0.067(6) 0.034(5) 0.038(5) 0.006(4) 0.003(4) 0.001(4)
C2 0.090(8) 0.045(6) 0.051(6) -0.002(5) 0.024(5) -0.019(6)
C5 0.082(7) 0.035(5) 0.023(4) 0.002(3) 0.008(4) -0.002(5)
C6 0.074(6) 0.034(5) 0.039(5) -0.006(4) 0.006(4) -0.001(5)
C8 0.063(6) 0.057(7) 0.040(5) -0.017(4) 0.015(4) -0.024(5)
C15 0.055(5) 0.044(6) 0.045(5) -0.015(4) 0.000(4) 0.002(5)
C16 0.120(13) 0.033(8) 0.051(8) 0.000 0.040(8) 0.000
C14 0.060(6) 0.038(6) 0.040(5) -0.004(4) 0.008(4) -0.003(4)
C9 0.062(6) 0.059(7) 0.055(6) -0.027(5) 0.023(5) -0.025(5)
C17 0.150(11) 0.035(6) 0.038(5) -0.004(4) 0.028(6) -0.020(6)
C18 0.25(2) 0.047(8) 0.048(7) -0.004(5) 0.071(10) -0.029(10)
C19 0.31(4) 0.023(9) 0.096(14) 0.000 0.097(19) 0.000
C4 0.193(12) 0.161(12) 0.197(12) 0.111(10) 0.165(10) 0.122(10)

loop_
_atom_type_symbol
_atom_type_description
_atom_type_scat_dispersion_real
_atom_type_scat_dispersion_imag
_atom_type_scat_source
C C 0.0033 0.0016 'International Tables Vol C Tables 4.2.6.8 and 6.1.1.4'
H H 0.0000 0.0000 'International Tables Vol C Tables 4.2.6.8 and 6.1.1.4'
Ag Ag -0.8971 1.1015 'International Tables Vol C Tables 4.2.6.8 and 6.1.1.4'
Fe Fe 0.3463 0.8444 'International Tables Vol C Tables 4.2.6.8 and 6.1.1.4'
N N 0.0061 0.0033 'International Tables Vol C Tables 4.2.6.8 and 6.1.1.4'
O O 0.0106 0.0060 'International Tables Vol C Tables 4.2.6.8 and 6.1.1.4'

loop_
_geom_angle_atom_site_label_1
_geom_angle_atom_site_label_2
_geom_angle_atom_site_label_3
_geom_angle
_geom_angle_site_symmetry_1
_geom_angle_site_symmetry_3
_geom_angle_publ_flag
C1 Ag1 C1 180.0(5) 5_676 . ?
C2 Ag2 C2 173.1(6) 2 . ?
N1 Fe1 N1 180.0(4) 7_566 . ?
N3 Fe1 N1 90.8(3) . . ?
N3 Fe1 N1 90.8(3) 7_566 7_566 ?
N3 Fe1 N1 89.2(3) 7_566 . ?
N3 Fe1 N1 89.2(3) . 7_566 ?
N3 Fe1 N3 180.0(6) . 7_566 ?
N3 Fe1 N2 91.4(3) 7_566 . ?
N3 Fe1 N2 91.4(3) . 7_566 ?
N3 Fe1 N2 88.6(3) 7_566 7_566 ?
N3 Fe1 N2 88.6(3) . . ?
N2 Fe1 N1 90.7(3) 7_566 . ?
N2 Fe1 N1 90.7(3) . 7_566 ?
N2 Fe1 N1 89.3(3) 7_566 7_566 ?
N2 Fe1 N1 89.3(3) . . ?
N2 Fe1 N2 180.0 7_566 . ?
C5 N1 Fe1 121.4(6) . . ?
C5 N1 C9 117.9(8) . . ?
C9 N1 Fe1 120.6(7) . . ?
C2 N3 Fe1 170.6(9) . . ?
C1 N2 Fe1 171.8(8) . . ?
C13 N4 C13 122.1(11) 2_456 . ?
C13 N4 C16 119.0(5) 2_456 . ?
C13 N4 C16 119.0(6) . . ?
N2 C1 Ag1 171.7(7) . . ?
C6 C7 C10 120.0(9) . . ?
C8 C7 C10 121.9(8) . . ?
C8 C7 C6 118.1(9) . . ?
C11 C12 H12 119.9 . . ?
C11 C12 C13 120.2(9) . . ?
C13 C12 H12 119.9 . . ?
C11 C10 C7 120.3(9) . . ?
C15 C10 C7 121.8(8) . . ?
C15 C10 C11 117.9(9) . . ?
C12 C11 H11 119.3 . . ?
C10 C11 C12 121.4(9) . . ?
C10 C11 H11 119.3 . . ?
N4 C13 C12 119.8(8) . . ?
C14 C13 N4 122.5(9) . . ?
C14 C13 C12 117.6(9) . . ?
N3 C2 Ag2 171.3(10) . . ?
N1 C5 H5 118.3 . . ?
N1 C5 C6 123.4(8) . . ?
C6 C5 H5 118.3 . . ?
C7 C6 H6 120.8 . . ?
C5 C6 C7 118.3(9) . . ?
C5 C6 H6 120.8 . . ?
C7 C8 H8 120.4 . . ?
C7 C8 C9 119.2(8) . . ?
C9 C8 H8 120.4 . . ?
C10 C15 H15 119.1 . . ?
C10 C15 C14 121.8(9) . . ?
C14 C15 H15 119.1 . . ?
C17 C16 N4 119.7(7) 2_456 . ?
C17 C16 N4 119.7(7) . . ?
C17 C16 C17 120.5(13) 2_456 . ?
C13 C14 H14 119.5 . . ?
C15 C14 C13 121.1(9) . . ?
C15 C14 H14 119.5 . . ?
N1 C9 C8 123.1(9) . . ?
N1 C9 H9 118.5 . . ?
C8 C9 H9 118.5 . . ?
C16 C17 H17 120.4 . . ?
C16 C17 C18 119.3(10) . . ?
C18 C17 H17 120.4 . . ?
C17 C18 H18 119.8 . . ?
C19 C18 C17 120.5(11) . . ?
C19 C18 H18 119.8 . . ?
C18 C19 C18 119.9(16) 2_456 . ?
C18 C19 H19 120.1 . . ?
C18 C19 H19 120.1 2_456 . ?
C3 C4 C3 56.8(17) . 5_666 ?
C4 C3 C4 123.2(17) . 5_666 ?
C4 C3 C3 72.8(15) . 5_666 ?
C4 C3 O1 102(2) . . ?
C3 C3 C4 50.5(11) 5_666 5_666 ?
O1 C3 C4 134.8(18) . 5_666 ?
O1 C3 C3 173(3) . 5_666 ?

loop_
_geom_bond_atom_site_label_1
_geom_bond_atom_site_label_2
_geom_bond_distance
_geom_bond_site_symmetry_2
_geom_bond_publ_flag
Ag1 C1 2.075(10) 5_676 ?
Ag1 C1 2.075(10) . ?
Ag2 C2 2.056(11) . ?
Ag2 C2 2.056(11) 2 ?
Fe1 N1 2.027(8) . ?
Fe1 N1 2.027(8) 7_566 ?
Fe1 N3 1.991(8) . ?
Fe1 N3 1.991(8) 7_566 ?
Fe1 N2 2.010(8) 7_566 ?
Fe1 N2 2.010(8) . ?
N1 C5 1.328(12) . ?
N1 C9 1.343(11) . ?
N3 C2 1.150(12) . ?
N2 C1 1.162(12) . ?
N4 C13 1.399(11) . ?
N4 C13 1.399(11) 2_456 ?
N4 C16 1.442(17) . ?
C7 C10 1.499(13) . ?
C7 C6 1.412(12) . ?
C7 C8 1.379(14) . ?
C12 H12 0.9500 . ?
C12 C11 1.395(14) . ?
C12 C13 1.415(14) . ?
C10 C11 1.390(13) . ?
C10 C15 1.382(13) . ?
C11 H11 0.9500 . ?
C13 C14 1.395(13) . ?
C5 H5 0.9500 . ?
C5 C6 1.387(13) . ?
C6 H6 0.9500 . ?
C8 H8 0.9500 . ?
C8 C9 1.386(13) . ?
C15 H15 0.9500 . ?
C15 C14 1.384(13) . ?
C16 C17 1.380(12) 2_456 ?
C16 C17 1.380(12) . ?
C14 H14 0.9500 . ?
C9 H9 0.9500 . ?
C17 H17 0.9500 . ?
C17 C18 1.383(16) . ?
C18 H18 0.9500 . ?
C18 C19 1.372(14) . ?
C19 H19 0.9500 . ?
C4 C3 1.74(3) 5_666 ?
C4 C3 1.405(10) . ?
C3 C3 1.52(4) 5_666 ?
C3 O1 1.517(10) . ?
